data_4331222
loop_
_publ_author_name
'Tian Han'
'Wei Shi'
'Xiao-Ping Zhang'
'Lei-Lei Li'
'Peng Cheng'

_publ_section_title
;
 A Family of Binuclear Dysprosium(III) Radical Compounds with Magnetic
 Relaxation in ON and OFF States
;
_journal_name_full 'Inorganic Chemistry'
_journal_page_first 13009
_journal_page_last 13016
_journal_paper_doi 10.1021/ic3021244
_journal_volume 51
_journal_year 2012
_chemical_formula_sum 'C54 H42 Dy2 F36 N6 O20'
_chemical_formula_weight 2103.94
_chemical_name_systematic
; 
 ? 
;
_space_group_IT_number 14
_symmetry_cell_setting monoclinic
_symmetry_space_group_name_Hall '-P 2ybc'
_symmetry_space_group_name_H-M 'P 1 21/c 1'
_atom_sites_solution_hydrogens geom
_atom_sites_solution_primary direct
_atom_sites_solution_secondary difmap
_audit_creation_method SHELXL-97
_cell_angle_alpha 90.00
_cell_angle_beta 90.840(3)
_cell_angle_gamma 90.00
_cell_formula_units_Z 2
_cell_length_a 13.2124(5)
_cell_length_b 24.5380(8)
_cell_length_c 10.9894(4)
_cell_measurement_reflns_used 7284
_cell_measurement_temperature 120(2)
_cell_measurement_theta_max 29.0651
_cell_measurement_theta_min 2.4233
_cell_volume 3562.4(2)
_computing_cell_refinement
;
CrysAlisPro, Agilent Technologies,
Version 1.171.35.19 (release 27-10-2011 CrysAlis171 .NET)
(compiled Oct 27 2011,15:02:11)
;
_computing_data_collection
;
CrysAlisPro, Agilent Technologies,
Version 1.171.35.19 (release 27-10-2011 CrysAlis171 .NET)
(compiled Oct 27 2011,15:02:11)
;
_computing_data_reduction
;
CrysAlisPro, Agilent Technologies,
Version 1.171.35.19 (release 27-10-2011 CrysAlis171 .NET)
(compiled Oct 27 2011,15:02:11)
;
_computing_structure_refinement 'SHELXL-97 (Sheldrick, 1997)'
_computing_structure_solution 'SHELXS-97 (Sheldrick, 1990)'
_diffrn_ambient_temperature 120(2)
_diffrn_measured_fraction_theta_full 0.999
_diffrn_measured_fraction_theta_max 0.999
_diffrn_measurement_device_type 'SuperNova, Single source at offset), Eos'
_diffrn_measurement_method '\w scans'
_diffrn_radiation_monochromator mirror
_diffrn_radiation_source 'SuperNova (Mo) x-ray Source'
_diffrn_radiation_type MoK\a
_diffrn_radiation_wavelength 0.71073
_diffrn_reflns_av_R_equivalents 0.0608
_diffrn_reflns_av_sigmaI/netI 0.0632
_diffrn_reflns_limit_h_max 15
_diffrn_reflns_limit_h_min -14
_diffrn_reflns_limit_k_max 29
_diffrn_reflns_limit_k_min -29
_diffrn_reflns_limit_l_max 13
_diffrn_reflns_limit_l_min -13
_diffrn_reflns_number 24545
_diffrn_reflns_theta_full 25.01
_diffrn_reflns_theta_max 25.01
_diffrn_reflns_theta_min 2.49
_exptl_absorpt_coefficient_mu 2.250
_exptl_absorpt_correction_T_max 0.799
_exptl_absorpt_correction_T_min 0.763
_exptl_absorpt_correction_type multi-scan
_exptl_crystal_colour blue
_exptl_crystal_density_diffrn 1.961
_exptl_crystal_description stick
_exptl_crystal_F_000 2048
_exptl_crystal_size_max 0.2
_exptl_crystal_size_mid 0.1
_exptl_crystal_size_min 0.1
_refine_diff_density_max 1.055
_refine_diff_density_min -0.805
_refine_diff_density_rms 0.117
_refine_ls_extinction_method none
_refine_ls_goodness_of_fit_ref 1.066
_refine_ls_hydrogen_treatment constr
_refine_ls_matrix_type full
_refine_ls_number_parameters 581
_refine_ls_number_reflns 6270
_refine_ls_number_restraints 66
_refine_ls_restrained_S_all 1.144
_refine_ls_R_factor_all 0.0631
_refine_ls_R_factor_gt 0.0438
_refine_ls_shift/su_max 0.000
_refine_ls_shift/su_mean 0.000
_refine_ls_structure_factor_coef Fsqd
_refine_ls_weighting_details 'calc w=1/[\s^2^(Fo^2^)+(0.0206P)^2^+8.9776P] where P=(Fo^2^+2Fc^2^)/3'
_refine_ls_weighting_scheme calc
_refine_ls_wR_factor_gt 0.0771
_refine_ls_wR_factor_ref 0.0834
_reflns_number_gt 5054
_reflns_number_total 6275
_reflns_threshold_expression >2sigma(I)
_cod_data_source_file ic3021244_si_002_4.cif
_cod_data_source_block 4
_cod_depositor_comments
;
The following automatic conversions were performed:

'_refine_ls_hydrogen_treatment' value 'constrained' was replaced with
the value 'constr' as specified in the replacement file
'src/cod-tools/trunk/data/replacement-values/replacement_values.lst'.

Automatic conversion script
Id: cif_fix_values 5376 2017-05-30 11:51:03Z andrius 
;
_cod_database_code 4331222

loop_
_symmetry_equiv_pos_as_xyz
'x, y, z'
'-x, y+1/2, -z+1/2'
'-x, -y, -z'
'x, -y-1/2, z-1/2'

loop_
_atom_site_label
_atom_site_type_symbol
_atom_site_fract_x
_atom_site_fract_y
_atom_site_fract_z
_atom_site_U_iso_or_equiv
_atom_site_adp_type
_atom_site_occupancy
_atom_site_symmetry_multiplicity
_atom_site_calc_flag
_atom_site_refinement_flags
_atom_site_disorder_assembly
_atom_site_disorder_group
C1 C -0.1211(5) -0.5203(2) 0.2764(5) 0.0195(14) Uani 1 1 d . A .
H1 H -0.089(4) -0.486(2) 0.293(5) 0.023 Uiso 1 1 d . . .
C2 C -0.1739(4) -0.5469(2) 0.3658(5) 0.0213(14) Uani 1 1 d . . .
H2 H -0.1832 -0.5303 0.4409 0.026 Uiso 1 1 calc R . .
C3 C -0.2132(4) -0.5982(2) 0.3441(5) 0.0185(13) Uani 1 1 d . . .
C4 C -0.2008(4) -0.6207(2) 0.2287(5) 0.0198(13) Uani 1 1 d . . .
H4 H -0.2284 -0.6547 0.2106 0.024 Uiso 1 1 calc R . .
C5 C -0.1482(4) -0.5930(2) 0.1424(5) 0.0210(14) Uani 1 1 d . A .
H5 H -0.1396 -0.6083 0.0658 0.025 Uiso 1 1 calc R . .
C6 C -0.2626(5) -0.6300(2) 0.4391(5) 0.0226(14) Uani 1 1 d . . .
C7 C -0.2862(5) -0.6720(2) 0.6292(5) 0.0221(14) Uani 1 1 d . . .
C8 C -0.3649(5) -0.6947(2) 0.5378(5) 0.0237(14) Uani 1 1 d . . .
C9 C -0.1919(5) -0.7077(3) 0.6459(6) 0.0416(19) Uani 1 1 d . . .
H9A H -0.2089 -0.7395 0.6923 0.062 Uiso 1 1 calc R . .
H9B H -0.1402 -0.6875 0.6883 0.062 Uiso 1 1 calc R . .
H9C H -0.1677 -0.7186 0.5677 0.062 Uiso 1 1 calc R . .
C10 C -0.3284(6) -0.6558(3) 0.7511(5) 0.0363(18) Uani 1 1 d . . .
H10A H -0.3806 -0.6291 0.7393 0.054 Uiso 1 1 calc R . .
H10B H -0.2752 -0.6407 0.8013 0.054 Uiso 1 1 calc R . .
H10C H -0.3560 -0.6873 0.7903 0.054 Uiso 1 1 calc R . .
C11 C -0.3725(5) -0.7566(2) 0.5358(5) 0.0325(17) Uani 1 1 d . . .
H11A H -0.3087 -0.7718 0.5122 0.049 Uiso 1 1 calc R . .
H11B H -0.4242 -0.7675 0.4784 0.049 Uiso 1 1 calc R . .
H11C H -0.3893 -0.7696 0.6153 0.049 Uiso 1 1 calc R . .
C12 C -0.4693(5) -0.6697(3) 0.5471(6) 0.0355(17) Uani 1 1 d . . .
H12A H -0.5021 -0.6836 0.6181 0.053 Uiso 1 1 calc R . .
H12B H -0.5087 -0.6789 0.4759 0.053 Uiso 1 1 calc R . .
H12C H -0.4634 -0.6308 0.5532 0.053 Uiso 1 1 calc R . .
C13 C -0.3486(4) -0.5339(2) -0.0532(6) 0.0259(14) Uani 1 1 d . . .
C14 C -0.3917(5) -0.5210(2) -0.1654(6) 0.0305(16) Uani 1 1 d . A .
H14 H -0.4579 -0.5315 -0.1834 0.037 Uiso 1 1 calc R . .
C15 C -0.3359(6) -0.4924(3) -0.2513(6) 0.0327(17) Uani 1 1 d . . .
C16 C -0.4098(5) -0.5699(3) 0.0344(6) 0.0294(16) Uani 1 1 d . . .
C17B C -0.398(2) -0.4827(11) -0.364(3) 0.056(7) Uani 0.261(16) 1 d PDU A 1
C18 C -0.2508(5) -0.3516(3) -0.1868(7) 0.0386(16) Uani 1 1 d U . .
C19 C -0.2005(5) -0.3498(3) -0.2979(6) 0.0344(17) Uani 1 1 d . . .
H19 H -0.2227 -0.3257 -0.3579 0.041 Uiso 1 1 calc R . .
C20 C -0.1183(5) -0.3833(3) -0.3205(5) 0.0301(16) Uani 1 1 d . . .
C21 C -0.3358(7) -0.3109(4) -0.1691(8) 0.0598(18) Uani 1 1 d U . .
C22 C -0.0682(5) -0.3789(3) -0.4445(6) 0.0365(17) Uani 1 1 d . . .
C23 C -0.0727(5) -0.3478(2) 0.0789(6) 0.0248(14) Uani 1 1 d . . .
C24 C -0.1565(5) -0.3444(3) 0.1516(6) 0.0295(16) Uani 1 1 d . . .
H24 H -0.1705 -0.3119 0.1916 0.035 Uiso 1 1 calc R . .
C25 C -0.2206(5) -0.3890(3) 0.1659(6) 0.0297(15) Uani 1 1 d . A .
C26 C -0.0069(5) -0.2973(3) 0.0639(6) 0.0339(17) Uani 1 1 d . . .
C27 C -0.3113(6) -0.3830(3) 0.2482(6) 0.0418(19) Uani 1 1 d D . .
Dy1 Dy -0.13296(2) -0.462459(11) -0.07426(2) 0.01684(9) Uani 1 1 d . . .
F1 F -0.4002(3) -0.55246(15) 0.1486(3) 0.0390(10) Uani 1 1 d . . .
F2 F -0.3735(3) -0.62103(14) 0.0314(3) 0.0383(10) Uani 1 1 d . . .
F3 F -0.5075(3) -0.57192(16) 0.0048(4) 0.0486(11) Uani 1 1 d . . .
F4B F -0.4918(13) -0.5012(10) -0.3687(14) 0.051(7) Uani 0.261(16) 1 d PDU A 1
F5B F -0.3538(17) -0.5045(11) -0.4598(16) 0.052(6) Uani 0.261(16) 1 d PDU A 1
F6B F -0.405(2) -0.4302(8) -0.391(2) 0.064(7) Uani 0.261(16) 1 d PDU A 1
F7 F -0.3506(4) -0.2762(2) -0.2567(5) 0.0871(17) Uani 1 1 d U . .
F8 F -0.3278(6) -0.2848(3) -0.0711(6) 0.141(3) Uani 1 1 d U . .
F9 F -0.4226(5) -0.3358(3) -0.1620(7) 0.131(2) Uani 1 1 d U . .
F10 F 0.0227(3) -0.35703(16) -0.4356(3) 0.0416(10) Uani 1 1 d . . .
F11 F -0.0562(4) -0.42840(19) -0.4939(3) 0.0598(13) Uani 1 1 d . . .
F12 F -0.1211(3) -0.3488(2) -0.5239(4) 0.0643(14) Uani 1 1 d . . .
F13 F -0.0254(3) -0.25798(16) 0.1419(4) 0.0607(13) Uani 1 1 d . . .
F14 F 0.0910(3) -0.30931(15) 0.0706(3) 0.0427(10) Uani 1 1 d . . .
F15 F -0.0234(3) -0.27708(17) -0.0495(4) 0.0609(13) Uani 1 1 d . . .
F16B F -0.3021(7) -0.3541(3) 0.3445(7) 0.0538(13) Uani 0.633(6) 1 d PD B 2
F17B F -0.3626(5) -0.4282(3) 0.2722(6) 0.0538(13) Uani 0.633(6) 1 d PD B 2
F18B F -0.3930(9) -0.3882(6) 0.2013(11) 0.0538(13) Uani 0.367(6) 1 d PD B 1
N1 N -0.1093(3) -0.54418(18) 0.1673(4) 0.0169(10) Uani 1 1 d . . .
N2 N -0.2500(4) -0.6229(2) 0.5596(4) 0.0236(12) Uani 1 1 d . . .
N3 N -0.3209(4) -0.6749(2) 0.4209(4) 0.0220(12) Uani 1 1 d . . .
O1 O -0.0534(3) -0.51851(14) 0.0817(3) 0.0157(9) Uani 1 1 d . . .
O2 O -0.2004(4) -0.58440(17) 0.6113(3) 0.0337(11) Uani 1 1 d . . .
O3 O -0.3472(4) -0.69535(18) 0.3193(4) 0.0410(13) Uani 1 1 d . . .
O4 O -0.2620(3) -0.52196(15) -0.0147(4) 0.0251(10) Uani 1 1 d . A .
O5 O -0.2491(3) -0.47491(16) -0.2402(4) 0.0281(10) Uani 1 1 d . A .
O6 O -0.2369(3) -0.38388(16) -0.1011(4) 0.0259(10) Uani 1 1 d . A .
O7 O -0.0758(3) -0.41667(16) -0.2489(3) 0.0245(10) Uani 1 1 d . A .
O8 O -0.0419(3) -0.38952(15) 0.0217(3) 0.0212(9) Uani 1 1 d . A .
O9 O -0.2132(3) -0.43471(16) 0.1163(4) 0.0254(10) Uani 1 1 d . A .
O10 O -0.0947(3) -0.54662(16) -0.1837(4) 0.0277(10) Uani 1 1 d . A .
H10D H -0.0645 -0.5692 -0.1359 0.041 Uiso 1 1 d R . .
H10E H -0.1501 -0.5611 -0.2100 0.041 Uiso 1 1 d R . .
C17A C -0.3863(8) -0.4817(4) -0.3772(11) 0.030(3) Uani 0.739(16) 1 d PD A 2
F4A F -0.4287(10) -0.5258(3) -0.4206(10) 0.099(6) Uani 0.739(16) 1 d PD A 2
F5A F -0.3219(6) -0.4647(5) -0.4596(6) 0.073(3) Uani 0.739(16) 1 d PD A 2
F6A F -0.4549(7) -0.4431(3) -0.3681(7) 0.057(3) Uani 0.739(16) 1 d PD A 2
F17A F -0.2987(9) -0.4221(4) 0.3407(10) 0.0538(13) Uani 0.367(6) 1 d PD B 1
F18A F -0.3874(5) -0.3537(3) 0.1811(6) 0.049(2) Uani 0.633(6) 1 d PD B 2
F16A F -0.2978(13) -0.3370(5) 0.3168(12) 0.0538(13) Uani 0.367(6) 1 d PD B 1

loop_
_atom_site_aniso_label
_atom_site_aniso_U_11
_atom_site_aniso_U_22
_atom_site_aniso_U_33
_atom_site_aniso_U_23
_atom_site_aniso_U_13
_atom_site_aniso_U_12
C1 0.026(4) 0.020(3) 0.012(3) -0.001(2) -0.002(3) -0.002(3)
C2 0.025(3) 0.021(4) 0.017(3) -0.003(2) 0.004(3) 0.003(3)
C3 0.019(3) 0.020(3) 0.017(3) 0.003(2) -0.001(2) -0.003(3)
C4 0.021(3) 0.021(3) 0.018(3) -0.002(2) -0.002(3) -0.007(3)
C5 0.024(4) 0.019(3) 0.019(3) -0.004(3) 0.003(3) -0.001(3)
C6 0.028(4) 0.025(4) 0.015(3) -0.002(3) 0.003(3) -0.001(3)
C7 0.033(4) 0.017(3) 0.016(3) 0.003(2) 0.007(3) -0.001(3)
C8 0.032(4) 0.021(3) 0.018(3) 0.000(2) 0.010(3) -0.004(3)
C9 0.053(5) 0.037(4) 0.035(4) 0.008(3) -0.005(4) 0.005(4)
C10 0.057(5) 0.029(4) 0.023(4) 0.001(3) 0.017(3) 0.000(3)
C11 0.049(5) 0.022(4) 0.026(4) -0.002(3) 0.010(3) -0.007(3)
C12 0.031(4) 0.042(4) 0.034(4) 0.000(3) 0.006(3) 0.000(3)
C13 0.020(3) 0.021(3) 0.037(4) -0.009(3) 0.003(3) 0.004(3)
C14 0.017(3) 0.033(4) 0.042(4) -0.007(3) -0.010(3) 0.004(3)
C15 0.049(5) 0.020(4) 0.029(4) -0.004(3) -0.005(3) 0.010(3)
C16 0.024(4) 0.032(4) 0.032(4) -0.006(3) 0.003(3) 0.002(3)
C17B 0.059(11) 0.081(14) 0.027(9) 0.001(9) -0.004(9) 0.009(9)
C18 0.040(4) 0.028(4) 0.048(4) 0.003(3) 0.002(3) 0.008(3)
C19 0.034(4) 0.033(4) 0.036(4) 0.017(3) -0.005(3) 0.004(3)
C20 0.034(4) 0.035(4) 0.022(4) 0.008(3) -0.008(3) -0.008(3)
C21 0.062(4) 0.050(4) 0.068(4) 0.016(3) 0.013(4) 0.031(3)
C22 0.036(4) 0.046(5) 0.027(4) 0.015(3) -0.004(3) -0.001(4)
C23 0.024(4) 0.019(3) 0.032(4) -0.004(3) 0.000(3) -0.001(3)
C24 0.033(4) 0.023(4) 0.032(4) -0.008(3) 0.005(3) 0.000(3)
C25 0.030(4) 0.030(4) 0.030(4) 0.001(3) 0.004(3) 0.005(3)
C26 0.041(5) 0.025(4) 0.036(4) -0.005(3) 0.003(3) -0.002(3)
C27 0.045(5) 0.038(5) 0.043(5) -0.010(4) 0.023(4) -0.004(4)
Dy1 0.01880(15) 0.01703(15) 0.01471(15) 0.00098(12) 0.00072(10) -0.00101(13)
F1 0.032(2) 0.047(3) 0.038(2) -0.0092(18) 0.0090(18) -0.0037(18)
F2 0.043(3) 0.025(2) 0.047(2) -0.0024(17) 0.011(2) -0.0050(18)
F3 0.025(2) 0.059(3) 0.061(3) -0.007(2) 0.000(2) -0.008(2)
F4B 0.048(11) 0.086(15) 0.018(8) 0.009(8) -0.004(7) -0.009(9)
F5B 0.054(12) 0.076(15) 0.026(8) -0.011(9) 0.006(8) 0.023(10)
F6B 0.077(14) 0.076(14) 0.039(10) 0.012(9) -0.018(10) 0.016(11)
F7 0.092(4) 0.072(3) 0.098(4) 0.041(3) 0.022(3) 0.048(3)
F8 0.190(6) 0.144(5) 0.087(4) -0.046(4) -0.035(4) 0.132(5)
F9 0.061(4) 0.094(5) 0.239(7) 0.062(5) 0.053(4) 0.040(3)
F10 0.031(2) 0.049(3) 0.045(2) 0.0163(19) 0.0066(19) 0.001(2)
F11 0.081(4) 0.070(3) 0.029(2) -0.010(2) 0.009(2) -0.011(3)
F12 0.046(3) 0.111(4) 0.036(2) 0.039(3) 0.001(2) 0.015(3)
F13 0.066(3) 0.028(2) 0.088(3) -0.031(2) 0.021(3) -0.010(2)
F14 0.029(2) 0.040(2) 0.060(3) -0.011(2) 0.004(2) -0.0100(19)
F15 0.066(3) 0.046(3) 0.070(3) 0.025(2) -0.007(3) -0.019(2)
F16B 0.047(3) 0.070(3) 0.045(3) -0.013(2) 0.026(2) -0.017(3)
F17B 0.047(3) 0.070(3) 0.045(3) -0.013(2) 0.026(2) -0.017(3)
F18B 0.047(3) 0.070(3) 0.045(3) -0.013(2) 0.026(2) -0.017(3)
N1 0.017(3) 0.018(3) 0.015(2) 0.005(2) 0.002(2) 0.000(2)
N2 0.028(3) 0.025(3) 0.018(3) -0.002(2) 0.005(2) -0.002(2)
N3 0.028(3) 0.027(3) 0.011(3) -0.001(2) 0.002(2) -0.005(2)
O1 0.019(2) 0.017(2) 0.012(2) 0.0057(15) 0.0053(17) -0.0036(16)
O2 0.054(3) 0.031(3) 0.016(2) -0.0019(19) -0.002(2) -0.017(2)
O3 0.056(3) 0.042(3) 0.024(3) -0.006(2) 0.003(2) -0.022(3)
O4 0.022(2) 0.025(2) 0.028(2) 0.0012(18) -0.0067(19) -0.0076(18)
O5 0.026(3) 0.028(3) 0.031(3) 0.0017(19) -0.006(2) 0.000(2)
O6 0.025(2) 0.025(2) 0.028(2) 0.0060(19) 0.0017(19) 0.0059(19)
O7 0.024(3) 0.032(3) 0.018(2) 0.0084(19) -0.0011(19) 0.0021(19)
O8 0.018(2) 0.019(2) 0.026(2) -0.0021(18) 0.0043(18) -0.0004(18)
O9 0.033(3) 0.018(2) 0.026(2) -0.0001(18) 0.007(2) 0.0000(19)
O10 0.030(3) 0.024(2) 0.028(2) -0.0044(19) -0.010(2) 0.0019(19)
C17A 0.038(7) 0.020(6) 0.032(7) -0.006(5) -0.016(5) 0.008(5)
F4A 0.160(13) 0.045(5) 0.090(8) -0.008(4) -0.098(9) -0.006(6)
F5A 0.063(5) 0.126(9) 0.028(4) 0.001(5) -0.009(3) 0.021(6)
F6A 0.062(6) 0.063(6) 0.045(4) 0.010(4) -0.009(4) 0.042(4)
F17A 0.047(3) 0.070(3) 0.045(3) -0.013(2) 0.026(2) -0.017(3)
F18A 0.038(4) 0.062(5) 0.048(4) 0.009(4) 0.003(3) 0.009(4)
F16A 0.047(3) 0.070(3) 0.045(3) -0.013(2) 0.026(2) -0.017(3)

loop_
_atom_type_symbol
_atom_type_description
_atom_type_scat_dispersion_real
_atom_type_scat_dispersion_imag
_atom_type_scat_source
C C 0.0033 0.0016 'International Tables Vol C Tables 4.2.6.8 and 6.1.1.4'
H H 0.0000 0.0000 'International Tables Vol C Tables 4.2.6.8 and 6.1.1.4'
Dy Dy -0.1892 4.4098 'International Tables Vol C Tables 4.2.6.8 and 6.1.1.4'
F F 0.0171 0.0103 'International Tables Vol C Tables 4.2.6.8 and 6.1.1.4'
N N 0.0061 0.0033 'International Tables Vol C Tables 4.2.6.8 and 6.1.1.4'
O O 0.0106 0.0060 'International Tables Vol C Tables 4.2.6.8 and 6.1.1.4'

loop_
_geom_angle_atom_site_label_1
_geom_angle_atom_site_label_2
_geom_angle_atom_site_label_3
_geom_angle
_geom_angle_site_symmetry_3
N1 C1 C2 119.8(5) .
C1 C2 C3 120.1(5) .
C2 C3 C4 118.0(5) .
C2 C3 C6 122.2(5) .
C4 C3 C6 119.7(5) .
C5 C4 C3 120.1(5) .
N1 C5 C4 120.3(5) .
N2 C6 N3 108.2(5) .
N2 C6 C3 125.7(5) .
N3 C6 C3 125.8(5) .
N2 C7 C10 111.3(5) .
N2 C7 C9 104.8(5) .
C10 C7 C9 110.7(5) .
N2 C7 C8 100.1(4) .
C10 C7 C8 114.8(5) .
C9 C7 C8 114.2(5) .
N3 C8 C12 106.9(5) .
N3 C8 C11 109.8(5) .
C12 C8 C11 110.2(5) .
N3 C8 C7 100.1(5) .
C12 C8 C7 114.6(5) .
C11 C8 C7 114.5(5) .
O4 C13 C14 127.6(6) .
O4 C13 C16 114.1(5) .
C14 C13 C16 118.1(6) .
C13 C14 C15 120.0(6) .
O5 C15 C14 127.6(6) .
O5 C15 C17B 121.8(11) .
C14 C15 C17B 110.6(11) .
O5 C15 C17A 114.7(7) .
C14 C15 C17A 117.7(7) .
C17B C15 C17A 7.8(12) .
F3 C16 F1 108.8(5) .
F3 C16 F2 107.8(5) .
F1 C16 F2 107.1(5) .
F3 C16 C13 112.7(5) .
F1 C16 C13 111.1(5) .
F2 C16 C13 109.1(5) .
F4B C17B F5B 105(2) .
F4B C17B F6B 105(2) .
F5B C17B F6B 104(2) .
F4B C17B C15 119(2) .
F5B C17B C15 111(2) .
F6B C17B C15 112(2) .
O6 C18 C19 127.9(6) .
O6 C18 C21 115.0(7) .
C19 C18 C21 117.0(6) .
C20 C19 C18 121.4(6) .
O7 C20 C19 127.9(6) .
O7 C20 C22 114.0(6) .
C19 C20 C22 118.0(6) .
F8 C21 F7 108.2(8) .
F8 C21 F9 104.6(9) .
F7 C21 F9 103.2(8) .
F8 C21 C18 113.1(8) .
F7 C21 C18 116.0(7) .
F9 C21 C18 110.7(7) .
F10 C22 F12 107.0(5) .
F10 C22 F11 106.6(6) .
F12 C22 F11 107.5(6) .
F10 C22 C20 111.7(6) .
F12 C22 C20 113.1(6) .
F11 C22 C20 110.6(5) .
O8 C23 C24 127.0(6) .
O8 C23 C26 114.4(5) .
C24 C23 C26 118.6(6) .
C23 C24 C25 120.8(6) .
O9 C25 C24 127.1(6) .
O9 C25 C27 114.5(6) .
C24 C25 C27 118.4(6) .
F13 C26 F14 108.4(6) .
F13 C26 F15 107.5(6) .
F14 C26 F15 106.0(6) .
F13 C26 C23 114.4(6) .
F14 C26 C23 111.8(5) .
F15 C26 C23 108.3(5) .
F18B C27 F16B 119.5(10) .
F18B C27 F17B 62.3(8) .
F16B C27 F17B 109.9(6) .
F18B C27 F16A 116.0(11) .
F16B C27 F16A 22.4(7) .
F17B C27 F16A 129.9(8) .
F18B C27 F17A 109.5(9) .
F16B C27 F17A 76.7(7) .
F17B C27 F17A 48.8(5) .
F16A C27 F17A 98.7(8) .
F18B C27 F18A 37.8(7) .
F16B C27 F18A 101.9(7) .
F17B C27 F18A 99.5(6) .
F16A C27 F18A 87.5(9) .
F17A C27 F18A 142.2(8) .
F18B C27 C25 116.6(8) .
F16B C27 C25 118.7(7) .
F17B C27 C25 116.5(6) .
F16A C27 C25 108.1(8) .
F17A C27 C25 106.1(7) .
F18A C27 C25 107.3(6) .
O4 Dy1 O7 140.05(13) .
O4 Dy1 O6 96.80(14) .
O7 Dy1 O6 72.81(14) .
O4 Dy1 O5 70.81(14) .
O7 Dy1 O5 69.44(14) .
O6 Dy1 O5 69.28(14) .
O4 Dy1 O8 134.90(13) .
O7 Dy1 O8 80.64(13) .
O6 Dy1 O8 74.60(14) .
O5 Dy1 O8 138.27(13) .
O4 Dy1 O1 76.05(13) .
O7 Dy1 O1 134.85(13) .
O6 Dy1 O1 142.10(13) .
O5 Dy1 O1 137.29(13) .
O8 Dy1 O1 84.42(13) .
O4 Dy1 O10 76.57(14) .
O7 Dy1 O10 86.06(14) .
O6 Dy1 O10 138.17(13) .
O5 Dy1 O10 69.59(14) .
O8 Dy1 O10 137.89(13) .
O1 Dy1 O10 77.20(13) .
O4 Dy1 O9 67.06(13) .
O7 Dy1 O9 135.15(14) .
O6 Dy1 O9 68.04(13) .
O5 Dy1 O9 113.96(14) .
O8 Dy1 O9 68.77(13) .
O1 Dy1 O9 75.08(13) .
O10 Dy1 O9 138.39(13) .
O4 Dy1 O1 127.67(12) 3_545
O7 Dy1 O1 74.69(12) 3_545
O6 Dy1 O1 135.29(13) 3_545
O5 Dy1 O1 124.88(13) 3_545
O8 Dy1 O1 70.50(12) 3_545
O1 Dy1 O1 60.15(14) 3_545
O10 Dy1 O1 67.47(13) 3_545
O9 Dy1 O1 121.03(13) 3_545
C5 N1 C1 121.7(5) .
C5 N1 O1 119.2(4) .
C1 N1 O1 119.1(5) .
O2 N2 C6 126.1(5) .
O2 N2 C7 122.0(4) .
C6 N2 C7 111.1(5) .
O3 N3 C6 126.8(5) .
O3 N3 C8 121.4(5) .
C6 N3 C8 111.3(4) .
N1 O1 Dy1 121.2(3) .
N1 O1 Dy1 118.7(3) 3_545
Dy1 O1 Dy1 119.85(14) 3_545
C13 O4 Dy1 135.9(4) .
C15 O5 Dy1 135.2(4) .
C18 O6 Dy1 133.5(4) .
C20 O7 Dy1 132.3(4) .
C23 O8 Dy1 131.1(4) .
C25 O9 Dy1 131.1(4) .
F4A C17A F6A 109.5(10) .
F4A C17A F5A 106.8(10) .
F6A C17A F5A 106.0(9) .
F4A C17A C15 111.2(8) .
F6A C17A C15 110.0(8) .
F5A C17A C15 113.1(8) .

loop_
_geom_bond_atom_site_label_1
_geom_bond_atom_site_label_2
_geom_bond_distance
_geom_bond_site_symmetry_2
C1 N1 1.346(7) .
C1 C2 1.377(8) .
C2 C3 1.381(8) .
C3 C4 1.395(7) .
C3 C6 1.464(8) .
C4 C5 1.366(7) .
C5 N1 1.330(7) .
C6 N2 1.344(7) .
C6 N3 1.358(7) .
C7 N2 1.509(7) .
C7 C10 1.512(8) .
C7 C9 1.532(9) .
C7 C8 1.540(8) .
C8 N3 1.500(7) .
C8 C12 1.516(8) .
C8 C11 1.522(8) .
C13 O4 1.248(7) .
C13 C14 1.387(8) .
C13 C16 1.545(9) .
C14 C15 1.396(9) .
C15 O5 1.228(8) .
C15 C17B 1.50(4) .
C15 C17A 1.549(14) .
C16 F3 1.328(7) .
C16 F1 1.329(7) .
C16 F2 1.344(7) .
C17B F4B 1.32(2) .
C17B F5B 1.32(2) .
C17B F6B 1.33(2) .
C18 O6 1.243(7) .
C18 C19 1.399(9) .
C18 C21 1.517(10) .
C19 C20 1.387(9) .
C20 O7 1.262(7) .
C20 C22 1.527(9) .
C21 F8 1.256(10) .
C21 F7 1.298(9) .
C21 F9 1.303(11) .
C22 F10 1.317(8) .
C22 F12 1.333(7) .
C22 F11 1.341(8) .
C23 O8 1.272(7) .
C23 C24 1.377(8) .
C23 C26 1.524(9) .
C24 C25 1.395(9) .
C25 O9 1.251(7) .
C25 C27 1.520(9) .
C26 F13 1.316(7) .
C26 F14 1.327(8) .
C26 F15 1.356(7) .
C27 F18B 1.195(11) .
C27 F16B 1.278(10) .
C27 F17B 1.328(8) .
C27 F16A 1.366(13) .
C27 F17A 1.407(11) .
C27 F18A 1.430(9) .
Dy1 O4 2.345(4) .
Dy1 O7 2.358(4) .
Dy1 O6 2.383(4) .
Dy1 O5 2.386(4) .
Dy1 O8 2.393(4) .
Dy1 O1 2.425(3) .
Dy1 O10 2.446(4) .
Dy1 O9 2.457(4) .
Dy1 O1 2.509(4) 3_545
N1 O1 1.359(5) .
N2 O2 1.277(6) .
N3 O3 1.268(6) .
O1 Dy1 2.509(4) 3_545
C17A F4A 1.306(10) .
C17A F6A 1.317(11) .
C17A F5A 1.320(12) .

loop_
_geom_torsion_atom_site_label_1
_geom_torsion_atom_site_label_2
_geom_torsion_atom_site_label_3
_geom_torsion_atom_site_label_4
_geom_torsion
_geom_torsion_site_symmetry_1
_geom_torsion_site_symmetry_4
N1 C1 C2 C3 1.0(9) . .
C1 C2 C3 C4 -2.3(9) . .
C1 C2 C3 C6 174.9(5) . .
C2 C3 C4 C5 2.1(9) . .
C6 C3 C4 C5 -175.1(5) . .
C3 C4 C5 N1 -0.6(9) . .
C2 C3 C6 N2 -21.3(10) . .
C4 C3 C6 N2 155.8(6) . .
C2 C3 C6 N3 165.6(6) . .
C4 C3 C6 N3 -17.3(9) . .
N2 C7 C8 N3 28.3(5) . .
C10 C7 C8 N3 147.4(5) . .
C9 C7 C8 N3 -83.2(6) . .
N2 C7 C8 C12 -85.7(6) . .
C10 C7 C8 C12 33.5(7) . .
C9 C7 C8 C12 162.9(5) . .
N2 C7 C8 C11 145.5(5) . .
C10 C7 C8 C11 -95.3(6) . .
C9 C7 C8 C11 34.1(7) . .
O4 C13 C14 C15 1.4(10) . .
C16 C13 C14 C15 -174.7(6) . .
C13 C14 C15 O5 -1.7(10) . .
C13 C14 C15 C17B -179.3(12) . .
C13 C14 C15 C17A 177.1(6) . .
O4 C13 C16 F3 166.0(5) . .
C14 C13 C16 F3 -17.4(8) . .
O4 C13 C16 F1 43.6(7) . .
C14 C13 C16 F1 -139.8(6) . .
O4 C13 C16 F2 -74.3(7) . .
C14 C13 C16 F2 102.3(6) . .
O5 C15 C17B F4B -177.9(18) . .
C14 C15 C17B F4B 0(3) . .
C17A C15 C17B F4B 156(11) . .
O5 C15 C17B F5B 61(2) . .
C14 C15 C17B F5B -121.3(19) . .
C17A C15 C17B F5B 35(8) . .
O5 C15 C17B F6B -55(2) . .
C14 C15 C17B F6B 122.9(19) . .
C17A C15 C17B F6B -81(9) . .
O6 C18 C19 C20 -6.2(12) . .
C21 C18 C19 C20 176.5(7) . .
C18 C19 C20 O7 -2.9(11) . .
C18 C19 C20 C22 179.7(6) . .
O6 C18 C21 F8 53.1(11) . .
C19 C18 C21 F8 -129.3(9) . .
O6 C18 C21 F7 178.9(8) . .
C19 C18 C21 F7 -3.5(12) . .
O6 C18 C21 F9 -63.9(10) . .
C19 C18 C21 F9 113.7(9) . .
O7 C20 C22 F10 -67.2(8) . .
C19 C20 C22 F10 110.5(7) . .
O7 C20 C22 F12 172.0(6) . .
C19 C20 C22 F12 -10.2(9) . .
O7 C20 C22 F11 51.4(8) . .
C19 C20 C22 F11 -130.9(6) . .
O8 C23 C24 C25 -2.4(10) . .
C26 C23 C24 C25 178.4(6) . .
C23 C24 C25 O9 -1.7(11) . .
C23 C24 C25 C27 179.4(6) . .
O8 C23 C26 F13 -166.3(5) . .
C24 C23 C26 F13 13.0(9) . .
O8 C23 C26 F14 -42.5(8) . .
C24 C23 C26 F14 136.8(6) . .
O8 C23 C26 F15 73.9(7) . .
C24 C23 C26 F15 -106.8(7) . .
O9 C25 C27 F18B -61.0(12) . .
C24 C25 C27 F18B 118.0(11) . .
O9 C25 C27 F16B 144.7(7) . .
C24 C25 C27 F16B -36.4(10) . .
O9 C25 C27 F17B 9.7(10) . .
C24 C25 C27 F17B -171.3(7) . .
O9 C25 C27 F16A 166.3(9) . .
C24 C25 C27 F16A -14.8(11) . .
O9 C25 C27 F17A 61.2(9) . .
C24 C25 C27 F17A -119.8(8) . .
O9 C25 C27 F18A -100.7(7) . .
C24 C25 C27 F18A 78.3(8) . .
C4 C5 N1 C1 -0.8(9) . .
C4 C5 N1 O1 177.0(5) . .
C2 C1 N1 C5 0.6(9) . .
C2 C1 N1 O1 -177.2(5) . .
N3 C6 N2 O2 -179.2(5) . .
C3 C6 N2 O2 6.6(10) . .
N3 C6 N2 C7 11.2(7) . .
C3 C6 N2 C7 -163.0(6) . .
C10 C7 N2 O2 42.1(8) . .
C9 C7 N2 O2 -77.5(6) . .
C8 C7 N2 O2 163.9(5) . .
C10 C7 N2 C6 -147.7(6) . .
C9 C7 N2 C6 92.6(6) . .
C8 C7 N2 C6 -26.0(6) . .
N2 C6 N3 O3 -178.2(5) . .
C3 C6 N3 O3 -4.1(10) . .
N2 C6 N3 C8 9.7(7) . .
C3 C6 N3 C8 -176.1(6) . .
C12 C8 N3 O3 -78.0(7) . .
C11 C8 N3 O3 41.5(8) . .
C7 C8 N3 O3 162.3(5) . .
C12 C8 N3 C6 94.5(6) . .
C11 C8 N3 C6 -146.0(5) . .
C7 C8 N3 C6 -25.2(6) . .
C5 N1 O1 Dy1 86.2(5) . .
C1 N1 O1 Dy1 -95.9(5) . .
C5 N1 O1 Dy1 -87.6(5) . 3_545
C1 N1 O1 Dy1 90.3(5) . 3_545
O4 Dy1 O1 N1 -23.5(3) . .
O7 Dy1 O1 N1 -173.6(3) . .
O6 Dy1 O1 N1 59.6(4) . .
O5 Dy1 O1 N1 -63.2(4) . .
O8 Dy1 O1 N1 115.6(3) . .
O10 Dy1 O1 N1 -102.6(3) . .
O9 Dy1 O1 N1 46.1(3) . .
O1 Dy1 O1 N1 -173.8(4) 3_545 .
O4 Dy1 O1 Dy1 150.28(19) . 3_545
O7 Dy1 O1 Dy1 0.2(3) . 3_545
O6 Dy1 O1 Dy1 -126.6(2) . 3_545
O5 Dy1 O1 Dy1 110.5(2) . 3_545
O8 Dy1 O1 Dy1 -70.69(17) . 3_545
O10 Dy1 O1 Dy1 71.18(17) . 3_545
O9 Dy1 O1 Dy1 -140.17(19) . 3_545
O1 Dy1 O1 Dy1 0.0 3_545 3_545
C14 C13 O4 Dy1 13.5(10) . .
C16 C13 O4 Dy1 -170.3(4) . .
O7 Dy1 O4 C13 -23.1(7) . .
O6 Dy1 O4 C13 48.2(6) . .
O5 Dy1 O4 C13 -17.1(5) . .
O8 Dy1 O4 C13 123.2(5) . .
O1 Dy1 O4 C13 -169.7(6) . .
O10 Dy1 O4 C13 -89.8(6) . .
O9 Dy1 O4 C13 110.8(6) . .
O1 Dy1 O4 C13 -136.8(5) 3_545 .
C14 C15 O5 Dy1 -12.4(10) . .
C17B C15 O5 Dy1 164.9(12) . .
C17A C15 O5 Dy1 168.7(5) . .
O4 Dy1 O5 C15 16.6(6) . .
O7 Dy1 O5 C15 -167.6(6) . .
O6 Dy1 O5 C15 -88.9(6) . .
O8 Dy1 O5 C15 -120.6(5) . .
O1 Dy1 O5 C15 57.7(6) . .
O10 Dy1 O5 C15 98.9(6) . .
O9 Dy1 O5 C15 -36.1(6) . .
O1 Dy1 O5 C15 139.7(5) 3_545 .
C19 C18 O6 Dy1 -5.1(12) . .
C21 C18 O6 Dy1 172.2(5) . .
O4 Dy1 O6 C18 -126.4(6) . .
O7 Dy1 O6 C18 14.1(6) . .
O5 Dy1 O6 C18 -59.9(6) . .
O8 Dy1 O6 C18 98.9(6) . .
O1 Dy1 O6 C18 157.6(6) . .
O10 Dy1 O6 C18 -48.9(7) . .
O9 Dy1 O6 C18 171.8(6) . .
O1 Dy1 O6 C18 59.2(6) 3_545 .
C19 C20 O7 Dy1 22.8(10) . .
C22 C20 O7 Dy1 -159.7(4) . .
O4 Dy1 O7 C20 57.5(6) . .
O6 Dy1 O7 C20 -22.4(5) . .
O5 Dy1 O7 C20 51.4(5) . .
O8 Dy1 O7 C20 -99.0(5) . .
O1 Dy1 O7 C20 -171.4(5) . .
O10 Dy1 O7 C20 121.1(5) . .
O9 Dy1 O7 C20 -52.4(6) . .
O1 Dy1 O7 C20 -171.2(5) 3_545 .
C24 C23 O8 Dy1 34.1(9) . .
C26 C23 O8 Dy1 -146.6(4) . .
O4 Dy1 O8 C23 -50.4(5) . .
O7 Dy1 O8 C23 108.4(5) . .
O6 Dy1 O8 C23 33.8(5) . .
O5 Dy1 O8 C23 64.4(5) . .
O1 Dy1 O8 C23 -114.4(5) . .
O10 Dy1 O8 C23 -178.2(4) . .
O9 Dy1 O8 C23 -38.2(5) . .
O1 Dy1 O8 C23 -174.6(5) 3_545 .
C24 C25 O9 Dy1 -25.0(10) . .
C27 C25 O9 Dy1 153.9(4) . .
O4 Dy1 O9 C25 -155.3(6) . .
O7 Dy1 O9 C25 -16.3(6) . .
O6 Dy1 O9 C25 -47.3(5) . .
O5 Dy1 O9 C25 -100.7(5) . .
O8 Dy1 O9 C25 34.0(5) . .
O1 Dy1 O9 C25 123.8(5) . .
O10 Dy1 O9 C25 173.6(5) . .
O1 Dy1 O9 C25 83.4(5) 3_545 .
O5 C15 C17A F4A 132.3(10) . .
C14 C15 C17A F4A -46.8(12) . .
C17B C15 C17A F4A -72(9) . .
O5 C15 C17A F6A -106.3(10) . .
C14 C15 C17A F6A 74.7(10) . .
C17B C15 C17A F6A 49(9) . .
O5 C15 C17A F5A 12.0(11) . .
C14 C15 C17A F5A -167.0(8) . .
C17B C15 C17A F5A 168(9) . .
